data_7151616
loop_
_publ_author_name
'Olsen, Jacob'
'Seiler, Paul'
'Wagner, Bj\"orn'
'Fischer, Holger'
'Tschopp, Thomas'
'Obst-Sander, Ulrike'
'Banner, David W.'
'Kansy, Manfred'
'M\"uller, Klaus'
'Diederich, Fran\,cois'

_publ_section_title
;
 A fluorine scan of the phenylamidinium needle of tricyclic thrombin
 inhibitors: effects of fluorine substitution on pKa and binding
 affinity and evidence for intermolecular C-F...CN interactions.
;
_journal_issue 9
_journal_name_full 'Organic &amp; biomolecular chemistry'
_journal_page_first 1339
_journal_page_last 1352
_journal_paper_doi 10.1039/b402515f
_journal_volume 2
_journal_year 2004
_chemical_formula_moiety 'C8 H3 F2 N O'
_chemical_formula_sum 'C8 H3 F2 N O'
_chemical_formula_weight 167.11
_chemical_name_systematic
;
?
;
_space_group_IT_number 19
_symmetry_cell_setting orthorhombic
_symmetry_space_group_name_Hall 'P 2ac 2ab'
_symmetry_space_group_name_H-M 'P 21 21 21'
_atom_sites_solution_hydrogens geom
_atom_sites_solution_primary direct
_atom_sites_solution_secondary difmap
_audit_creation_method SHELXL-97
_cell_angle_alpha 90.00
_cell_angle_beta 90.00
_cell_angle_gamma 90.00
_cell_formula_units_Z 4
_cell_length_a 3.7369(2)
_cell_length_b 6.2036(3)
_cell_length_c 28.8526(18)
_cell_measurement_reflns_used 801
_cell_measurement_temperature 100(2)
_cell_measurement_theta_max 27.45
_cell_measurement_theta_min 3.36
_cell_volume 668.87(6)
_computing_cell_refinement 'HKL Scalepack (Otwinowski & Minor 1997)'
_computing_data_collection 'Kappa CCD'
_computing_data_reduction 'Denzo + Scalepak (Otwinowski & Minor, 1997)'
_computing_molecular_graphics 'ORTEP (Johnson,1976)'
_computing_publication_material SHELXL97
_computing_structure_refinement 'SHELXL97 (Sheldrick, 1997)'
_computing_structure_solution 'SIR92 (Altomare et Al., 1994)'
_diffrn_ambient_temperature 100(2)
_diffrn_measured_fraction_theta_full 0.951
_diffrn_measured_fraction_theta_max 0.951
_diffrn_measurement_device_type 'Kappa CCD'
_diffrn_measurement_method CCD
_diffrn_radiation_monochromator graphite
_diffrn_radiation_source 'fine-focus sealed tube'
_diffrn_radiation_type MoK\a
_diffrn_radiation_wavelength 0.71070
_diffrn_reflns_av_R_equivalents 0.0000
_diffrn_reflns_av_sigmaI/netI 0.0469
_diffrn_reflns_limit_h_max 4
_diffrn_reflns_limit_h_min -4
_diffrn_reflns_limit_k_max 7
_diffrn_reflns_limit_k_min -7
_diffrn_reflns_limit_l_max 37
_diffrn_reflns_limit_l_min -36
_diffrn_reflns_number 1401
_diffrn_reflns_theta_full 27.45
_diffrn_reflns_theta_max 27.45
_diffrn_reflns_theta_min 3.36
_exptl_absorpt_coefficient_mu 0.149
_exptl_absorpt_correction_type none
_exptl_crystal_colour colorless
_exptl_crystal_density_diffrn 1.660
_exptl_crystal_density_method 'not measured'
_exptl_crystal_description 'Cut fragment'
_exptl_crystal_F_000 336
_exptl_crystal_size_max 0.10
_exptl_crystal_size_mid 0.10
_exptl_crystal_size_min 0.07
_refine_diff_density_max 0.194
_refine_diff_density_min -0.197
_refine_diff_density_rms 0.042
_refine_ls_abs_structure_details 'Flack H D (1983), Acta Cryst. A39, 876-881'
_refine_ls_abs_structure_Flack 0.4(9)
_refine_ls_extinction_coef 0.027(5)
_refine_ls_extinction_expression Fc^*^=kFc[1+0.001xFc^2^\l^3^/sin(2\q)]^-1/4^
_refine_ls_extinction_method SHELXL97
_refine_ls_goodness_of_fit_ref 1.052
_refine_ls_hydrogen_treatment 'H-atoms riding'
_refine_ls_matrix_type full
_refine_ls_number_parameters 113
_refine_ls_number_reflns 1401
_refine_ls_number_restraints 0
_refine_ls_restrained_S_all 1.052
_refine_ls_R_factor_all 0.0405
_refine_ls_R_factor_gt 0.0327
_refine_ls_shift/su_max 0.002
_refine_ls_shift/su_mean 0.000
_refine_ls_structure_factor_coef Fsqd
_refine_ls_weighting_details 'calc w=1/[\s^2^(Fo^2^)+(0.0000P)^2^+0.2701P] where P=(Fo^2^+2Fc^2^)/3'
_refine_ls_weighting_scheme calc
_refine_ls_wR_factor_gt 0.0677
_refine_ls_wR_factor_ref 0.0722
_reflns_number_gt 1267
_reflns_number_total 1401
_reflns_threshold_expression >2sigma(I)
_cod_data_source_file b402515f.txt
_cod_data_source_block olsen17
_cod_depositor_comments
;
The following automatic conversions were performed:
'_symmetry_cell_setting' value 'Orthorhombic' changed to 'orthorhombic'
according to '/home/saulius/struct/CIF-dictionaries/cif_core.dic'
dictionary named 'cif_core.dic' version 2.4.1 from 2010-06-29.

Automatic conversion script
Id: cif_fix_enum 1527 2010-12-29 10:47:43Z saulius 
;
_cod_database_code 7151616

loop_
_symmetry_equiv_pos_as_xyz
'x, y, z'
'-x+1/2, -y, z+1/2'
'-x, y+1/2, -z+1/2'
'x+1/2, -y+1/2, -z'

loop_
_atom_site_label
_atom_site_type_symbol
_atom_site_fract_x
_atom_site_fract_y
_atom_site_fract_z
_atom_site_U_iso_or_equiv
_atom_site_adp_type
_atom_site_occupancy
_atom_site_calc_flag
_atom_site_refinement_flags
_atom_site_disorder_assembly
_atom_site_disorder_group
C1 C 0.3865(5) 0.0398(3) 0.59038(6) 0.0167(4) Uani 1 d . . .
C2 C 0.2206(5) 0.2374(3) 0.58281(6) 0.0178(4) Uani 1 d . . .
C3 C 0.1425(5) 0.3839(3) 0.61705(6) 0.0175(4) Uani 1 d . . .
H3A H 0.0332 0.5183 0.6101 0.028(6) Uiso 1 calc R . .
C4 C 0.2302(5) 0.3275(3) 0.66238(6) 0.0172(4) Uani 1 d . . .
C5 C 0.3914(5) 0.1297(3) 0.67290(6) 0.0178(4) Uani 1 d . . .
H5A H 0.4459 0.0909 0.7040 0.016(5) Uiso 1 calc R . .
C6 C 0.4678(5) -0.0061(3) 0.63662(6) 0.0169(4) Uani 1 d . . .
C7 C 0.4703(5) -0.1061(3) 0.55084(6) 0.0193(4) Uani 1 d . . .
H7A H 0.3589 -0.0781 0.5219 0.027(5) Uiso 1 calc R . .
O8 O 0.6723(4) -0.2586(2) 0.55350(4) 0.0268(3) Uani 1 d . . .
C9 C 0.1519(5) 0.4766(3) 0.69961(6) 0.0193(4) Uani 1 d . . .
N10 N 0.0928(5) 0.5968(2) 0.72867(5) 0.0260(4) Uani 1 d . . .
F11 F 0.6281(3) -0.19524(15) 0.64655(3) 0.0228(3) Uani 1 d . . .
F12 F 0.1293(3) 0.28762(17) 0.53878(3) 0.0258(3) Uani 1 d . . .

loop_
_atom_site_aniso_label
_atom_site_aniso_U_11
_atom_site_aniso_U_22
_atom_site_aniso_U_33
_atom_site_aniso_U_23
_atom_site_aniso_U_13
_atom_site_aniso_U_12
C1 0.0137(9) 0.0161(8) 0.0205(8) -0.0008(6) 0.0006(8) -0.0023(8)
C2 0.0154(9) 0.0229(9) 0.0150(7) 0.0034(7) -0.0004(7) -0.0022(8)
C3 0.0148(9) 0.0167(8) 0.0209(8) 0.0003(7) -0.0008(8) 0.0001(8)
C4 0.0153(9) 0.0183(9) 0.0180(8) -0.0010(7) 0.0023(7) -0.0023(7)
C5 0.0177(9) 0.0191(8) 0.0166(8) 0.0008(7) -0.0002(8) -0.0014(8)
C6 0.0145(9) 0.0135(8) 0.0225(9) 0.0021(7) 0.0002(7) -0.0010(7)
C7 0.0200(10) 0.0200(9) 0.0180(9) 0.0004(7) 0.0016(7) -0.0027(8)
O8 0.0311(8) 0.0245(7) 0.0249(6) -0.0024(6) 0.0012(6) 0.0075(7)
C9 0.0195(10) 0.0194(9) 0.0190(8) 0.0019(7) 0.0001(8) 0.0000(8)
N10 0.0306(10) 0.0252(8) 0.0221(7) -0.0022(7) 0.0004(8) 0.0027(8)
F11 0.0285(6) 0.0180(5) 0.0218(5) 0.0020(4) 0.0008(5) 0.0063(5)
F12 0.0333(6) 0.0290(6) 0.0152(5) 0.0006(4) -0.0040(5) 0.0080(6)

loop_
_atom_type_symbol
_atom_type_description
_atom_type_scat_dispersion_real
_atom_type_scat_dispersion_imag
_atom_type_scat_source
C C 0.0033 0.0016 'International Tables Vol C Tables 4.2.6.8 and 6.1.1.4'
H H 0.0000 0.0000 'International Tables Vol C Tables 4.2.6.8 and 6.1.1.4'
N N 0.0061 0.0033 'International Tables Vol C Tables 4.2.6.8 and 6.1.1.4'
O O 0.0106 0.0060 'International Tables Vol C Tables 4.2.6.8 and 6.1.1.4'
F F 0.0171 0.0103 'International Tables Vol C Tables 4.2.6.8 and 6.1.1.4'

loop_
_geom_angle_atom_site_label_1
_geom_angle_atom_site_label_2
_geom_angle_atom_site_label_3
_geom_angle
_geom_angle_site_symmetry_1
_geom_angle_site_symmetry_3
_geom_angle_publ_flag
C2 C1 C6 115.23(15) . . ?
C2 C1 C7 120.60(15) . . ?
C6 C1 C7 124.16(16) . . ?
F12 C2 C3 118.02(16) . . ?
F12 C2 C1 117.59(15) . . ?
C3 C2 C1 124.39(15) . . ?
C2 C3 C4 117.34(16) . . ?
C3 C4 C5 121.65(16) . . ?
C3 C4 C9 119.26(16) . . ?
C5 C4 C9 119.09(15) . . ?
C6 C5 C4 117.50(15) . . ?
F11 C6 C5 117.66(16) . . ?
F11 C6 C1 118.47(15) . . ?
C5 C6 C1 123.87(16) . . ?
O8 C7 C1 123.81(16) . . ?
N10 C9 C4 178.9(2) . . ?

loop_
_geom_bond_atom_site_label_1
_geom_bond_atom_site_label_2
_geom_bond_distance
_geom_bond_site_symmetry_2
_geom_bond_publ_flag
C1 C2 1.391(2) . ?
C1 C6 1.398(2) . ?
C1 C7 1.489(2) . ?
C2 F12 1.3518(18) . ?
C2 C3 1.374(2) . ?
C3 C4 1.393(2) . ?
C4 C5 1.401(2) . ?
C4 C9 1.447(2) . ?
C5 C6 1.374(2) . ?
C6 F11 1.3480(18) . ?
C7 O8 1.213(2) . ?
C9 N10 1.144(2) . ?

loop_
_geom_torsion_atom_site_label_1
_geom_torsion_atom_site_label_2
_geom_torsion_atom_site_label_3
_geom_torsion_atom_site_label_4
_geom_torsion
_geom_torsion_site_symmetry_1
_geom_torsion_site_symmetry_2
_geom_torsion_site_symmetry_3
_geom_torsion_site_symmetry_4
_geom_torsion_publ_flag
C6 C1 C2 F12 -178.63(15) . . . . ?
C7 C1 C2 F12 2.1(2) . . . . ?
C6 C1 C2 C3 1.1(3) . . . . ?
C7 C1 C2 C3 -178.18(17) . . . . ?
F12 C2 C3 C4 178.45(16) . . . . ?
C1 C2 C3 C4 -1.3(3) . . . . ?
C2 C3 C4 C5 0.0(3) . . . . ?
C2 C3 C4 C9 -179.81(17) . . . . ?
C3 C4 C5 C6 1.4(3) . . . . ?
C9 C4 C5 C6 -178.83(17) . . . . ?
C4 C5 C6 F11 179.00(14) . . . . ?
C4 C5 C6 C1 -1.6(3) . . . . ?
C2 C1 C6 F11 179.82(14) . . . . ?
C7 C1 C6 F11 -0.9(3) . . . . ?
C2 C1 C6 C5 0.4(3) . . . . ?
C7 C1 C6 C5 179.66(18) . . . . ?
C2 C1 C7 O8 165.23(17) . . . . ?
C6 C1 C7 O8 -14.0(3) . . . . ?
C3 C4 C9 N10 -54(12) . . . . ?
C5 C4 C9 N10 126(12) . . . . ?

loop_
_cod_related_entry_id
_cod_related_entry_database
_cod_related_entry_code
1 ChemSpider 10655984
